data_9009496
loop_
_publ_author_name
'Alietti, E.'
'Brigatti, M. F.'
'Capedri, S.'
'Poppi, L.'

_publ_section_title
;
 The roedderite-chayesite series from Spanish lamproites:
 crystal chemical characterization
;
_journal_name_full 'Mineralogical Magazine'
_journal_page_first 655
_journal_page_last 662
_journal_paper_doi 10.1180/minmag.1994.058.393.16
_journal_volume 58
_journal_year 1994
_chemical_compound_source 'Cancarix, Albacete province, Spain'
_chemical_formula_sum 'Fe0.75 K0.8 Mg4.25 Na0.64 O30 Si12'
_chemical_name_mineral Roedderite
_space_group_IT_number 192
_symmetry_space_group_name_Hall '-P 6 2c'
_symmetry_space_group_name_H-M 'P 6/m c c'
_cell_angle_alpha 90
_cell_angle_beta 90
_cell_angle_gamma 120
_cell_formula_units_Z 2
_cell_length_a 10.126
_cell_length_b 10.126
_cell_length_c 14.326
_cell_volume 1272.130
_database_code_amcsd 0014514
_exptl_crystal_density_diffrn 2.632
_cod_original_formula_sum 'K.8 Na.64 (Mg4.25 Fe.75) Si12 O30'
_cod_database_code 9009496

loop_
_space_group_symop_operation_xyz
x,y,z
-x,-x+y,1/2+z
x,x-y,1/2-z
-x+y,-x,-z
x-y,x,z
-y,-x,1/2+z
y,x,1/2-z
y,-x+y,-z
-y,x-y,z
x-y,-y,1/2+z
-x+y,y,1/2-z
x,y,-z
-x,-y,z
x,x-y,1/2+z
-x,-x+y,1/2-z
x-y,x,-z
-x+y,-x,z
y,x,1/2+z
-y,-x,1/2-z
-y,x-y,-z
y,-x+y,z
-x+y,y,1/2+z
x-y,-y,1/2-z
-x,-y,-z

loop_
_atom_site_aniso_label
_atom_site_aniso_U_11
_atom_site_aniso_U_22
_atom_site_aniso_U_33
_atom_site_aniso_U_12
_atom_site_aniso_U_13
_atom_site_aniso_U_23
KC 0.01950 0.01950 0.02229 0.00975 0.00000 0.00000
NaC 0.01950 0.01950 0.02229 0.00975 0.00000 0.00000
MgA 0.00899 0.00899 0.01076 0.00456 0.00000 0.00000
Fe3+A 0.00899 0.00899 0.01076 0.00456 0.00000 0.00000
MgT2 0.00747 0.01988 0.00912 0.00988 0.00000 0.00000
Fe3+T2 0.00747 0.01988 0.00912 0.00988 0.00000 0.00000
SiT1 0.01000 0.01102 0.00912 0.00582 0.00063 0.00088
O1 0.02710 0.02191 0.01203 0.01216 0.00000 0.00000
O2 0.01824 0.02204 0.02051 0.01393 -0.00013 0.00025
O3 0.01317 0.01355 0.01381 0.00671 -0.00127 -0.00291

loop_
_atom_site_label
_atom_site_fract_x
_atom_site_fract_y
_atom_site_fract_z
_atom_site_occupancy
_atom_site_U_iso_or_equiv
_atom_site_type_symbol
_atom_site_attached_hydrogens
KC 0.00000 0.00000 0.25000 0.80000 0.02039 K 0
NaC 0.00000 0.00000 0.25000 0.20000 0.02039 Na 0
NaB 0.33333 0.66667 -0.01900 0.11000 0.01900 Na 0
MgA 0.33333 0.66667 0.25000 0.85000 0.00963 Mg 0
Fe3+A 0.33333 0.66667 0.25000 0.15000 0.00963 Fe 0
MgT2 0.50000 0.50000 0.25000 0.85000 0.01077 Mg 0
Fe3+T2 0.50000 0.50000 0.25000 0.15000 0.01077 Fe 0
SiT1 0.23814 0.35284 0.39067 1.00000 0.00975 Si 0
O1 0.12990 0.39430 0.00000 1.00000 0.02039 O 0
O2 0.21970 0.27780 0.13331 1.00000 0.01849 O 0
O3 0.15510 0.49670 0.17248 1.00000 0.01355 O 0

loop_
_cod_changelog_entry_id
_cod_changelog_entry_author
_cod_changelog_entry_date
_cod_changelog_entry_text
1
;cod-tools version 3.8.0
Id: cif_guess_AMCSD_atom_types 9581 2023-05-17 12:35:41Z saulius
;
2023-05-23T09:17:28+03:00
;Derived atom types and hydrogen counts
from atom names that follow the AMCSD naming convention
(Wat == water, O-H == hydroxyl).
;

loop_
_cod_related_entry_id
_cod_related_entry_database
_cod_related_entry_code
1 AMCSD 0014514
